data_2106536
loop_
_publ_author_name
'Kehr, W.G.'
'Breitinger, D.K.'
'Bauer, G.'

_publ_section_title
;
 Tripotassium cis-Dichloro(hydrogendisulfito)platinate(II), K3 (Pt (S O3)2
 H Cl2). A Case of an Extremely short Hydrogen Bond O..H..O
;
_journal_name_full 'Acta Crystallographica B (24,1968-38,1982)'
_journal_page_first 2545
_journal_page_last 2550
_journal_volume 36
_journal_year 1980
_chemical_formula_sum 'Cl2 H K3 O6 Pt S2'
_chemical_name_systematic 'K3 (Pt (S O3)2 H Cl2)'
_space_group_IT_number 36
_symmetry_space_group_name_Hall 'C 2c -2'
_symmetry_space_group_name_H-M 'C m c 21'
_cell_angle_alpha 90
_cell_angle_beta 90
_cell_angle_gamma 90
_cell_formula_units_Z 4
_cell_length_a 15.134
_cell_length_b 10.49
_cell_length_c 7.054
_cell_volume 1119.862
_citation_journal_id_ASTM ACBCAR
_cod_data_source_file Kehr_ACBCAR_1980_65.cif
_cod_data_source_block H1Cl2K3O6Pt1S2
_cod_original_formula_sum 'H1 Cl2 K3 O6 Pt1 S2'
_cod_database_code 2106536

loop_
_symmetry_equiv_pos_as_xyz
x,y,z
-x,-y,z+1/2
-x,y,z
x,-y,z+1/2
x+1/2,y+1/2,z
-x+1/2,-y+1/2,z+1/2
-x+1/2,y+1/2,z
x+1/2,-y+1/2,z+1/2

loop_
_atom_site_label
_atom_site_type_symbol
_atom_site_fract_x
_atom_site_fract_y
_atom_site_fract_z
_atom_site_occupancy
_atom_site_U_iso_or_equiv
H1 H+1 0 0.4797 0.0441 1 0.0
K1 K+1 0.2201 0.3606 0.6012 1 0.0
S1 S+4 0.1093 0.3484 0.0964 1 0.0
Cl1 Cl-1 0.1098 0.1196 0.4038 1 0.0
Pt1 Pt+2 0 0.24626 0.25 1 0.0
K2 K+1 0 0.1237 0.7826 1 0.0
O3 O-2 0.0787 0.4805 0.0319 1 0.0
O1 O-2 0.1882 0.3694 0.2116 1 0.0
O2 O-2 0.1304 0.2726 -0.0721 1 0.0
